data_2221571
loop_
_publ_author_name
'Varbanov, Hristo'
'Buyukliev, Rossen'
'Bakalova, Adriana'
'Roller, Alexander'

_publ_section_title
;
 3-Amino-5-methyl-5-(4-pyridyl)hydantoin
;
_journal_coeditor_code AT2752
_journal_issue 5
_journal_name_full 'Acta Crystallographica Section E'
_journal_page_first o953
_journal_paper_doi 10.1107/S1600536809011404
_journal_volume 65
_journal_year 2009
_chemical_formula_moiety 'C9 H10 N4 O2'
_chemical_formula_sum 'C9 H10 N4 O2'
_chemical_formula_weight 206.21
_chemical_name_common 3-Amino-5-methyl-5-(4-pyridyl)hydantoin
_chemical_name_systematic
;
3-amino-5-methyl-5-(4-pyridyl)imidazolidene-2,4-dione
;
_space_group_IT_number 88
_symmetry_cell_setting tetragonal
_symmetry_space_group_name_Hall '-I 4ad'
_symmetry_space_group_name_H-M 'I 41/a :2'
_atom_sites_solution_hydrogens geom
_atom_sites_solution_primary direct
_atom_sites_solution_secondary difmap
_audit_creation_method SHELXL-97
_cell_angle_alpha 90.00
_cell_angle_beta 90.00
_cell_angle_gamma 90.00
_cell_formula_units_Z 16
_cell_length_a 12.8282(5)
_cell_length_b 12.8282(5)
_cell_length_c 22.9016(17)
_cell_measurement_reflns_used 847
_cell_measurement_temperature 100(2)
_cell_measurement_theta_max 29.50
_cell_measurement_theta_min 2.85
_cell_volume 3768.7(3)
_computing_cell_refinement 'SAINT (Bruker, 2005)'
_computing_data_collection 'APEX2 (Bruker, 2005)'
_computing_data_reduction 'SAINT (Bruker, 2005)'
_computing_molecular_graphics 'SHELXTL (Sheldrick, 2008)'
_computing_publication_material 'SHELXTL (Sheldrick, 2008)'
_computing_structure_refinement 'SHELXL97 (Sheldrick, 2008)'
_computing_structure_solution 'SHELXS97 (Sheldrick, 2008)'
_diffrn_ambient_temperature 100(2)
_diffrn_measured_fraction_theta_full 0.999
_diffrn_measured_fraction_theta_max 0.999
_diffrn_measurement_device_type 'Bruker X8 APEXII CCD'
_diffrn_measurement_method \w
_diffrn_radiation_monochromator graphite
_diffrn_radiation_source 'fine-focus sealed tube'
_diffrn_radiation_type MoK\a
_diffrn_radiation_wavelength 0.71073
_diffrn_reflns_av_R_equivalents 0.0759
_diffrn_reflns_av_sigmaI/netI 0.0272
_diffrn_reflns_limit_h_max 18
_diffrn_reflns_limit_h_min -18
_diffrn_reflns_limit_k_max 18
_diffrn_reflns_limit_k_min -18
_diffrn_reflns_limit_l_max 32
_diffrn_reflns_limit_l_min -32
_diffrn_reflns_number 51879
_diffrn_reflns_theta_full 30.08
_diffrn_reflns_theta_max 30.08
_diffrn_reflns_theta_min 2.86
_exptl_absorpt_coefficient_mu 0.107
_exptl_absorpt_correction_T_max 0.948
_exptl_absorpt_correction_T_min 0.948
_exptl_absorpt_correction_type multi-scan
_exptl_absorpt_process_details '(SADABS; Bruker, 2005)'
_exptl_crystal_colour colourless
_exptl_crystal_density_diffrn 1.454
_exptl_crystal_density_method none
_exptl_crystal_description block
_exptl_crystal_F_000 1728
_exptl_crystal_size_max 0.50
_exptl_crystal_size_mid 0.50
_exptl_crystal_size_min 0.50
_refine_diff_density_max 0.564
_refine_diff_density_min -0.438
_refine_ls_extinction_method none
_refine_ls_goodness_of_fit_ref 1.029
_refine_ls_hydrogen_treatment mixed
_refine_ls_matrix_type full
_refine_ls_number_parameters 144
_refine_ls_number_reflns 2765
_refine_ls_number_restraints 0
_refine_ls_restrained_S_all 1.029
_refine_ls_R_factor_all 0.0615
_refine_ls_R_factor_gt 0.0455
_refine_ls_shift/su_max 0.000
_refine_ls_shift/su_mean 0.000
_refine_ls_structure_factor_coef Fsqd
_refine_ls_weighting_details 'calc w=1/[\s^2^(Fo^2^)+(0.0631P)^2^+3.9566P]where P=(Fo^2^+2Fc^2^)/3'
_refine_ls_weighting_scheme calc
_refine_ls_wR_factor_gt 0.1170
_refine_ls_wR_factor_ref 0.1270
_reflns_number_gt 2179
_reflns_number_total 2765
_reflns_threshold_expression I>2\s(I)
_cod_data_source_file at2752.cif
_cod_data_source_block I
_cod_original_cell_volume 3768.8(3)
_cod_original_sg_symbol_H-M 'I 41/a'
_cod_database_code 2221571
_cod_database_fobs_code 2221571

loop_
_symmetry_equiv_pos_as_xyz
'x, y, z'
'-x+1/2, -y, z+1/2'
'-y+3/4, x+1/4, z+1/4'
'y+3/4, -x+3/4, z+3/4'
'x+1/2, y+1/2, z+1/2'
'-x+1, -y+1/2, z+1'
'-y+5/4, x+3/4, z+3/4'
'y+5/4, -x+5/4, z+5/4'
'-x, -y, -z'
'x-1/2, y, -z-1/2'
'y-3/4, -x-1/4, -z-1/4'
'-y-3/4, x-3/4, -z-3/4'
'-x+1/2, -y+1/2, -z+1/2'
'x, y+1/2, -z'
'y-1/4, -x+1/4, -z+1/4'
'-y-1/4, x-1/4, -z-1/4'

loop_
_atom_site_type_symbol
_atom_site_label
_atom_site_fract_x
_atom_site_fract_y
_atom_site_fract_z
_atom_site_U_iso_or_equiv
_atom_site_adp_type
_atom_site_calc_flag
_atom_site_refinement_flags
_atom_site_occupancy
_atom_site_disorder_assembly
_atom_site_disorder_group
O O1 0.59104(8) 0.59567(7) 0.06315(4) 0.0171(2) Uani d . 1 . .
O O2 0.68145(8) 0.42948(8) 0.23252(4) 0.0203(2) Uani d . 1 . .
N N1 0.58287(9) 0.06249(9) 0.13055(5) 0.0176(2) Uani d . 1 . .
N N2 0.67304(9) 0.43740(9) 0.07949(5) 0.0150(2) Uani d . 1 . .
H H2 0.6820 0.4172 0.0431 0.018 Uiso calc R 1 . .
N N3 0.62479(8) 0.53105(8) 0.15592(5) 0.0128(2) Uani d . 1 . .
N N4 0.57993(10) 0.61113(9) 0.18907(5) 0.0181(2) Uani d . 1 . .
H H4A 0.5062(15) 0.6163(15) 0.1787(8) 0.027(5) Uiso d . 1 . .
H H4B 0.6100(16) 0.6781(17) 0.1806(9) 0.036(5) Uiso d . 1 . .
C C1 0.70691(10) 0.37686(10) 0.12997(5) 0.0136(3) Uani d . 1 . .
C C2 0.65758(10) 0.26869(10) 0.13127(5) 0.0131(2) Uani d . 1 . .
C C3 0.63039(11) 0.21921(10) 0.07925(6) 0.0165(3) Uani d . 1 . .
H H3 0.6365 0.2547 0.0430 0.020 Uiso calc R 1 . .
C C4 0.59419(11) 0.11717(11) 0.08121(6) 0.0178(3) Uani d . 1 . .
H H4 0.5764 0.0843 0.0454 0.021 Uiso calc R 1 . .
C C5 0.60863(11) 0.11133(11) 0.18034(6) 0.0179(3) Uani d . 1 . .
H H5 0.6008 0.0742 0.2160 0.021 Uiso calc R 1 . .
C C6 0.64606(11) 0.21278(10) 0.18292(6) 0.0165(3) Uani d . 1 . .
H H6 0.6635 0.2435 0.2194 0.020 Uiso calc R 1 . .
C C7 0.82617(11) 0.36654(11) 0.13212(7) 0.0201(3) Uani d . 1 . .
H H7A 0.8578 0.4360 0.1312 0.030 Uiso calc R 1 . .
H H7B 0.8502 0.3262 0.0984 0.030 Uiso calc R 1 . .
H H7C 0.8466 0.3308 0.1682 0.030 Uiso calc R 1 . .
C C8 0.67014(10) 0.44623(10) 0.18059(6) 0.0139(3) Uani d . 1 . .
C C9 0.62667(10) 0.52740(10) 0.09462(5) 0.0132(3) Uani d . 1 . .

loop_
_atom_site_aniso_label
_atom_site_aniso_U_11
_atom_site_aniso_U_22
_atom_site_aniso_U_33
_atom_site_aniso_U_12
_atom_site_aniso_U_13
_atom_site_aniso_U_23
O1 0.0197(5) 0.0162(5) 0.0154(5) 0.0016(4) -0.0004(3) 0.0034(3)
O2 0.0299(6) 0.0178(5) 0.0131(5) 0.0007(4) -0.0040(4) 0.0002(4)
N1 0.0152(5) 0.0153(5) 0.0223(6) -0.0003(4) 0.0004(4) 0.0004(4)
N2 0.0195(5) 0.0145(5) 0.0109(5) 0.0020(4) 0.0019(4) 0.0013(4)
N3 0.0136(5) 0.0132(5) 0.0117(5) 0.0002(4) 0.0011(4) -0.0005(4)
N4 0.0194(6) 0.0169(6) 0.0180(6) 0.0016(4) 0.0023(4) -0.0030(4)
C1 0.0153(6) 0.0130(6) 0.0126(6) 0.0006(4) 0.0000(4) 0.0010(4)
C2 0.0114(5) 0.0127(6) 0.0151(6) 0.0014(4) 0.0006(4) 0.0005(4)
C3 0.0177(6) 0.0172(6) 0.0146(6) 0.0010(5) -0.0012(5) 0.0008(5)
C4 0.0178(6) 0.0172(6) 0.0183(6) 0.0000(5) -0.0019(5) -0.0027(5)
C5 0.0193(6) 0.0162(6) 0.0182(6) -0.0008(5) 0.0013(5) 0.0031(5)
C6 0.0189(6) 0.0160(6) 0.0145(6) -0.0008(5) 0.0005(5) 0.0006(5)
C7 0.0140(6) 0.0175(6) 0.0286(7) -0.0002(5) 0.0006(5) 0.0027(5)
C8 0.0140(6) 0.0134(6) 0.0143(6) -0.0025(4) -0.0013(4) -0.0001(4)
C9 0.0120(6) 0.0151(6) 0.0126(6) -0.0019(5) 0.0011(4) 0.0004(4)

loop_
_atom_type_symbol
_atom_type_description
_atom_type_scat_dispersion_real
_atom_type_scat_dispersion_imag
_atom_type_scat_source
C C 0.0033 0.0016 'International Tables Vol C Tables 4.2.6.8 and 6.1.1.4'
H H 0.0000 0.0000 'International Tables Vol C Tables 4.2.6.8 and 6.1.1.4'
N N 0.0061 0.0033 'International Tables Vol C Tables 4.2.6.8 and 6.1.1.4'
O O 0.0106 0.0060 'International Tables Vol C Tables 4.2.6.8 and 6.1.1.4'

loop_
_geom_angle_atom_site_label_1
_geom_angle_atom_site_label_2
_geom_angle_atom_site_label_3
_geom_angle_site_symmetry_1
_geom_angle_site_symmetry_3
_geom_angle
_geom_angle_publ_flag
C4 N1 C5 . . 116.49(12) ?
C9 N2 C1 . . 112.63(11) ?
C9 N2 H2 . . 123.7 ?
C1 N2 H2 . . 123.7 ?
C8 N3 N4 . . 122.57(11) ?
C8 N3 C9 . . 112.46(10) ?
N4 N3 C9 . . 124.96(11) ?
N3 N4 H4A . . 108.4(11) ?
N3 N4 H4B . . 112.4(12) ?
H4A N4 H4B . . 106.2(17) ?
N2 C1 C2 . . 112.09(10) ?
N2 C1 C8 . . 101.43(10) ?
C2 C1 C8 . . 112.65(10) ?
N2 C1 C7 . . 111.58(11) ?
C2 C1 C7 . . 109.52(11) ?
C8 C1 C7 . . 109.37(11) ?
C6 C2 C3 . . 117.73(12) ?
C6 C2 C1 . . 121.97(11) ?
C3 C2 C1 . . 120.09(11) ?
C4 C3 C2 . . 119.00(12) ?
C4 C3 H3 . . 120.5 ?
C2 C3 H3 . . 120.5 ?
N1 C4 C3 . . 123.89(13) ?
N1 C4 H4 . . 118.1 ?
C3 C4 H4 . . 118.1 ?
N1 C5 C6 . . 123.97(13) ?
N1 C5 H5 . . 118.0 ?
C6 C5 H5 . . 118.0 ?
C5 C6 C2 . . 118.94(12) ?
C5 C6 H6 . . 120.5 ?
C2 C6 H6 . . 120.5 ?
C1 C7 H7A . . 109.5 ?
C1 C7 H7B . . 109.5 ?
H7A C7 H7B . . 109.5 ?
C1 C7 H7C . . 109.5 ?
H7A C7 H7C . . 109.5 ?
H7B C7 H7C . . 109.5 ?
O2 C8 N3 . . 126.83(12) ?
O2 C8 C1 . . 126.77(12) ?
N3 C8 C1 . . 106.38(11) ?
O1 C9 N2 . . 128.95(12) ?
O1 C9 N3 . . 123.97(12) ?
N2 C9 N3 . . 107.08(11) ?

loop_
_geom_bond_atom_site_label_1
_geom_bond_atom_site_label_2
_geom_bond_site_symmetry_2
_geom_bond_distance
_geom_bond_publ_flag
O1 C9 . 1.2229(16) ?
O2 C8 . 1.2174(16) ?
N1 C4 . 1.3378(18) ?
N1 C5 . 1.3425(18) ?
N2 C9 . 1.3442(17) ?
N2 C1 . 1.4589(16) ?
N2 H2 . 0.8800 ?
N3 C8 . 1.3571(17) ?
N3 N4 . 1.4010(16) ?
N3 C9 . 1.4047(17) ?
N4 H4A . 0.978(19) ?
N4 H4B . 0.96(2) ?
C1 C2 . 1.5254(18) ?
C1 C8 . 1.5355(18) ?
C1 C7 . 1.5364(19) ?
C2 C6 . 1.3913(18) ?
C2 C3 . 1.3942(18) ?
C3 C4 . 1.3897(19) ?
C3 H3 . 0.9500 ?
C4 H4 . 0.9500 ?
C5 C6 . 1.3884(19) ?
C5 H5 . 0.9500 ?
C6 H6 . 0.9500 ?
C7 H7A . 0.9800 ?
C7 H7B . 0.9800 ?
C7 H7C . 0.9800 ?

loop_
_geom_hbond_atom_site_label_D
_geom_hbond_atom_site_label_H
_geom_hbond_atom_site_label_A
_geom_hbond_site_symmetry_A
_geom_hbond_distance_DH
_geom_hbond_distance_HA
_geom_hbond_distance_DA
_geom_hbond_angle_DHA
_geom_hbond_publ_flag
N2 H2 O2 7_544 0.880 2.262 2.9184(15) 131.26 y
N2 H2 N4 7_544 0.880 2.690 3.526 159.11 y
N4 H4A O1 15_565 0.977(19) 2.139(19) 3.0676(16) 158.07 y
N4 H4B O1 12_766 0.96(2) 2.17(2) 3.1003(16) 162.23 y

loop_
_geom_torsion_atom_site_label_1
_geom_torsion_atom_site_label_2
_geom_torsion_atom_site_label_3
_geom_torsion_atom_site_label_4
_geom_torsion_site_symmetry_1
_geom_torsion_site_symmetry_2
_geom_torsion_site_symmetry_3
_geom_torsion_site_symmetry_4
_geom_torsion
_geom_torsion_publ_flag
C9 N2 C1 C2 . . . . 121.59(12) ?
C9 N2 C1 C8 . . . . 1.19(14) ?
C9 N2 C1 C7 . . . . -115.16(12) ?
N2 C1 C2 C6 . . . . -155.89(12) ?
C8 C1 C2 C6 . . . . -42.24(17) ?
C7 C1 C2 C6 . . . . 79.71(15) ?
N2 C1 C2 C3 . . . . 29.50(16) ?
C8 C1 C2 C3 . . . . 143.15(12) ?
C7 C1 C2 C3 . . . . -94.90(14) ?
C6 C2 C3 C4 . . . . -0.49(19) ?
C1 C2 C3 C4 . . . . 174.35(12) ?
C5 N1 C4 C3 . . . . 0.0(2) ?
C2 C3 C4 N1 . . . . 0.4(2) ?
C4 N1 C5 C6 . . . . -0.4(2) ?
N1 C5 C6 C2 . . . . 0.4(2) ?
C3 C2 C6 C5 . . . . 0.1(2) ?
C1 C2 C6 C5 . . . . -174.61(12) ?
N4 N3 C8 O2 . . . . -2.7(2) ?
C9 N3 C8 O2 . . . . 178.47(13) ?
N4 N3 C8 C1 . . . . 178.74(11) ?
C9 N3 C8 C1 . . . . -0.11(14) ?
N2 C1 C8 O2 . . . . -179.19(13) ?
C2 C1 C8 O2 . . . . 60.81(17) ?
C7 C1 C8 O2 . . . . -61.23(17) ?
N2 C1 C8 N3 . . . . -0.61(13) ?
C2 C1 C8 N3 . . . . -120.62(11) ?
C7 C1 C8 N3 . . . . 117.35(12) ?
C1 N2 C9 O1 . . . . 179.01(13) ?
C1 N2 C9 N3 . . . . -1.30(14) ?
C8 N3 C9 O1 . . . . -179.43(12) ?
N4 N3 C9 O1 . . . . 1.8(2) ?
C8 N3 C9 N2 . . . . 0.86(14) ?
N4 N3 C9 N2 . . . . -177.95(11) ?
